data_2012875
loop_
_publ_author_name
'G\"orbitz, Carl Henrik'

_publ_section_title
;
 <i>N</i>-(<small>L</small>-2-Aminobutyryl)-<small>L</small>-alanine
 and 2-(<small>L</small>-alanylamino)-<small>L</small>-butyric acid
 0.33-hydrate
;
_journal_issue 8
_journal_name_full 'Acta Crystallographica Section C'
_journal_page_first o533
_journal_page_last o536
_journal_paper_doi 10.1107/S0108270102011691
_journal_volume 58
_journal_year 2002
_chemical_formula_moiety 'C7 H14 N2 O3 , 0.33H2 O'
_chemical_formula_sum 'C7 H14.66 N2 O3.33'
_chemical_formula_weight 180.21
_chemical_name_systematic
;
2-(L-alanylamino)-L-butyric acid
;
_space_group_IT_number 4
_symmetry_cell_setting monoclinic
_symmetry_space_group_name_Hall 'P 2yb'
_symmetry_space_group_name_H-M 'P 1 21 1'
_atom_sites_solution_hydrogens geom
_atom_sites_solution_primary direct
_atom_sites_solution_secondary difmap
_audit_creation_method SHELXL97
_cell_angle_alpha 90
_cell_angle_beta 113.5050(10)
_cell_angle_gamma 90
_cell_formula_units_Z 6
_cell_length_a 15.4292(5)
_cell_length_b 5.4602(2)
_cell_length_c 18.1320(6)
_cell_measurement_reflns_used 7806
_cell_measurement_temperature 105(2)
_cell_measurement_theta_max 34.97
_cell_measurement_theta_min 2.23
_cell_volume 1400.81(8)
_computing_cell_refinement 'SAINT (Bruker, 1998)'
_computing_data_collection 'SMART (Bruker, 1998)'
_computing_data_reduction SAINT
_computing_molecular_graphics SHELXTL
_computing_publication_material SHELXTL
_computing_structure_refinement SHELXTL
_computing_structure_solution 'SHELXTL (Bruker, 2000)'
_diffrn_ambient_temperature 293(2)
_diffrn_detector_area_resol_mean 8.3
_diffrn_measured_fraction_theta_full 0.973
_diffrn_measured_fraction_theta_max 0.973
_diffrn_measurement_device_type 'Siemens SMART CCD area-detector'
_diffrn_measurement_method 'Sets of exposures each taken over 0.3\% \w rotation'
_diffrn_radiation_monochromator graphite
_diffrn_radiation_source 'fine-focus sealed tube'
_diffrn_radiation_type MoK\a
_diffrn_radiation_wavelength 0.71073
_diffrn_reflns_av_R_equivalents 0.030
_diffrn_reflns_av_sigmaI/netI 0.057
_diffrn_reflns_limit_h_max 19
_diffrn_reflns_limit_h_min -24
_diffrn_reflns_limit_k_max 8
_diffrn_reflns_limit_k_min -8
_diffrn_reflns_limit_l_max 28
_diffrn_reflns_limit_l_min -29
_diffrn_reflns_number 19775
_diffrn_reflns_theta_full 34.97
_diffrn_reflns_theta_max 34.97
_diffrn_reflns_theta_min 2.23
_diffrn_standards_decay_% none
_exptl_absorpt_coefficient_mu 0.102
_exptl_absorpt_correction_T_max 0.992
_exptl_absorpt_correction_T_min 0.876
_exptl_absorpt_correction_type empirical
_exptl_absorpt_process_details '(SADABS; Sheldrick, 1996)'
_exptl_crystal_colour colourless
_exptl_crystal_density_diffrn 1.282
_exptl_crystal_density_meas ?
_exptl_crystal_density_method 'not measured'
_exptl_crystal_description needle
_exptl_crystal_F_000 584
_exptl_crystal_size_max 1.30
_exptl_crystal_size_mid 0.12
_exptl_crystal_size_min 0.08
_refine_diff_density_max 0.328
_refine_diff_density_min -0.265
_refine_ls_abs_structure_details 'Flack (1983), with 3916 Friedel pairs'
_refine_ls_abs_structure_Flack -0.6(4)
_refine_ls_extinction_method none
_refine_ls_goodness_of_fit_ref 0.944
_refine_ls_hydrogen_treatment mixed
_refine_ls_matrix_type full
_refine_ls_number_parameters 406
_refine_ls_number_reflns 10606
_refine_ls_number_restraints 1
_refine_ls_restrained_S_all 0.944
_refine_ls_R_factor_all 0.057
_refine_ls_R_factor_gt 0.037
_refine_ls_shift/su_max 0.002
_refine_ls_shift/su_mean 0.000
_refine_ls_structure_factor_coef Fsqd
_refine_ls_weighting_details 'calc w = 1/[\s^2^(Fo^2^)+(0.0371P)^2^] where P=(Fo^2^+2Fc^2^)/3'
_refine_ls_weighting_scheme calc
_refine_ls_wR_factor_gt 0.071
_refine_ls_wR_factor_ref 0.074
_reflns_number_gt 7926
_reflns_number_total 10606
_reflns_threshold_expression I>2\s(I)
_cod_data_source_file gd1209.cif
_cod_data_source_block II
_cod_depositor_comments
;
The following automatic conversions were performed:

'_exptl_crystal_density_meas' value 'not measured' was changed to '?'
- the value is perceived as not measured.

Automatic conversion script
Id: cif_fix_values 3008 2015-01-20 13:52:24Z robertas 
;
_cod_original_sg_symbol_H-M 'P 21'
_cod_database_code 2012875
_cod_database_fobs_code 2012875

loop_
_symmetry_equiv_pos_as_xyz
'x, y, z'
'-x, y+1/2, -z'

loop_
_atom_site_label
_atom_site_fract_x
_atom_site_fract_y
_atom_site_fract_z
_atom_site_U_iso_or_equiv
_atom_site_adp_type
_atom_site_calc_flag
_atom_site_refinement_flags
_atom_site_occupancy
_atom_site_disorder_assembly
_atom_site_disorder_group
_atom_site_type_symbol
O1A 0.66764(6) -0.23626(15) 0.07991(5) 0.02516(18) Uani d . 1 . . O
O2A 0.87241(6) -0.25972(16) 0.27773(5) 0.02757(19) Uani d . 1 . . O
O3A 0.90727(6) -0.57948(15) 0.21725(5) 0.02571(18) Uani d . 1 . . O
N1A 0.54763(7) 0.11879(18) 0.07177(5) 0.01675(18) Uani d . 1 . . N
H1A 0.5072(10) 0.220(3) 0.0868(8) 0.027(2) Uiso d . 1 . . H
H2A 0.5331(9) 0.125(3) 0.0191(9) 0.027(2) Uiso d . 1 . . H
H3A 0.5355(9) -0.033(3) 0.0860(8) 0.027(2) Uiso d . 1 . . H
N2A 0.80056(7) -0.00452(17) 0.13449(5) 0.01690(18) Uani d . 1 . . N
H4A 0.8261(9) 0.126(3) 0.1563(8) 0.020 Uiso d . 1 . . H
C1A 0.64989(7) 0.1791(2) 0.11520(6) 0.0161(2) Uani d . 1 . . C
H11A 0.6646(2) 0.315(2) 0.0912(4) 0.019 Uiso calc R 1 . . H
C2A 0.67105(9) 0.2368(3) 0.20291(7) 0.0290(3) Uani d . 1 . . C
H21A 0.6325(6) 0.3796(16) 0.20578(8) 0.035(2) Uiso calc R 1 . . H
H22A 0.7393(6) 0.2761(17) 0.2317(3) 0.035(2) Uiso calc R 1 . . H
H23A 0.6551(6) 0.0925(14) 0.2285(3) 0.035(2) Uiso calc R 1 . . H
C3A 0.70650(7) -0.0416(2) 0.10763(6) 0.0160(2) Uani d . 1 . . C
C4A 0.86442(7) -0.2082(2) 0.14295(6) 0.0175(2) Uani d . 1 . . C
H41A 0.8358(4) -0.3157(15) 0.0951(6) 0.021 Uiso calc R 1 . . H
C5A 0.95980(8) -0.1159(2) 0.14623(7) 0.0234(2) Uani d . 1 . . C
H51A 0.9921(3) -0.0190(10) 0.1974(5) 0.028 Uiso calc R 1 . . H
H52A 1.0011(4) -0.2616(15) 0.14851(7) 0.028 Uiso calc R 1 . . H
C6A 0.95190(9) 0.0441(3) 0.07488(8) 0.0303(3) Uani d . 1 . . C
H61A 1.0146(6) 0.0880(15) 0.0792(3) 0.041(2) Uiso calc R 1 . . H
H62A 0.9168(6) 0.1915(16) 0.0748(3) 0.041(2) Uiso calc R 1 . . H
H63A 0.9192(6) -0.0455(10) 0.0253(5) 0.041(2) Uiso calc R 1 . . H
C7A 0.88194(8) -0.3631(2) 0.21884(6) 0.0191(2) Uani d . 1 . . C
O1B 0.89076(6) 0.11117(14) 0.49263(5) 0.02087(16) Uani d . 1 . . O
O2B 0.62797(5) 0.08467(14) 0.53299(4) 0.01756(15) Uani d . 1 . . O
O3B 0.69540(5) -0.28414(14) 0.56143(5) 0.02018(16) Uani d . 1 . . O
N1B 0.91399(7) 0.51356(19) 0.42298(6) 0.01827(18) Uani d . 1 . . N
H1B 0.9720(10) 0.562(3) 0.4563(8) 0.025(2) Uiso d . 1 . . H
H2B 0.9194(10) 0.360(3) 0.4080(8) 0.025(2) Uiso d . 1 . . H
H3B 0.8906(9) 0.608(3) 0.3749(8) 0.025(2) Uiso d . 1 . . H
N2B 0.80086(6) 0.28465(17) 0.55201(5) 0.01624(18) Uani d . 1 . . N
H4B 0.7730(9) 0.416(3) 0.5563(8) 0.019 Uiso d . 1 . . H
C1B 0.84414(7) 0.53200(19) 0.46086(6) 0.0161(2) Uani d . 1 . . C
H11B 0.8627(3) 0.6636(18) 0.4998(5) 0.019 Uiso calc R 1 . . H
C2B 0.74622(8) 0.5856(2) 0.39696(7) 0.0244(2) Uani d . 1 . . C
H21B 0.74776(15) 0.7349(14) 0.3702(4) 0.0222(18) Uiso calc R 1 . . H
H22B 0.7024(4) 0.6005(14) 0.4218(2) 0.0222(18) Uiso calc R 1 . . H
H23B 0.7272(3) 0.4551(12) 0.3589(4) 0.0222(18) Uiso calc R 1 . . H
C3B 0.84762(7) 0.28960(19) 0.50425(6) 0.0153(2) Uani d . 1 . . C
C4B 0.79675(7) 0.06676(19) 0.59754(6) 0.01534(19) Uani d . 1 . . C
H41B 0.8430(7) -0.0484(16) 0.59611(6) 0.018 Uiso calc R 1 . . H
C5B 0.82108(8) 0.1379(2) 0.68550(6) 0.0218(2) Uani d . 1 . . C
H51B 0.8771(6) 0.2210(10) 0.7047(2) 0.026 Uiso calc R 1 . . H
H52B 0.7755(5) 0.2413(12) 0.68746(7) 0.026 Uiso calc R 1 . . H
C6B 0.82897(9) -0.0813(3) 0.73994(7) 0.0292(3) Uani d . 1 . . C
H61B 0.8474(6) -0.0254(5) 0.7949(5) 0.044(3) Uiso calc R 1 . . H
H62B 0.8762(6) -0.1941(13) 0.7373(4) 0.044(3) Uiso calc R 1 . . H
H63B 0.7684(5) -0.1638(13) 0.7223(4) 0.044(3) Uiso calc R 1 . . H
C7B 0.69873(7) -0.0548(2) 0.56032(6) 0.01402(19) Uani d . 1 . . C
O1C 0.59661(6) 0.14929(14) 0.69421(4) 0.02234(17) Uani d . 1 . . O
O2C 0.53247(6) 0.17473(15) 0.91328(5) 0.02070(16) Uani d . 1 . . O
O3C 0.57229(6) -0.16241(15) 0.86590(5) 0.02214(17) Uani d . 1 . . O
N1C 0.54905(7) 0.49187(17) 0.58420(5) 0.01371(17) Uani d . 1 . . N
H1C 0.5945(9) 0.577(3) 0.5714(8) 0.0211(19) Uiso d . 1 . . H
H2C 0.5669(9) 0.330(3) 0.5892(8) 0.0211(19) Uiso d . 1 . . H
H3C 0.4941(10) 0.502(3) 0.5487(8) 0.0211(19) Uiso d . 1 . . H
N2C 0.60627(7) 0.39411(17) 0.79846(5) 0.01611(18) Uani d . 1 . . N
H4C 0.5972(9) 0.541(3) 0.8130(8) 0.019 Uiso d . 1 . . H
C1C 0.55322(7) 0.57171(19) 0.66439(6) 0.01407(19) Uani d . 1 . . C
H11C 0.5976(7) 0.6950(18) 0.6837(3) 0.017 Uiso calc R 1 . . H
C2C 0.45825(8) 0.6697(2) 0.65850(7) 0.0241(2) Uani d . 1 . . C
H21C 0.4381(3) 0.8017(15) 0.6196(5) 0.031(2) Uiso calc R 1 . . H
H22C 0.46445(17) 0.7303(15) 0.7106(4) 0.031(2) Uiso calc R 1 . . H
H23C 0.4118(4) 0.5395(11) 0.6415(5) 0.031(2) Uiso calc R 1 . . H
C3C 0.58710(7) 0.3500(2) 0.72085(6) 0.01440(19) Uani d . 1 . . C
C4C 0.65199(7) 0.2088(2) 0.86028(6) 0.0148(2) Uani d . 1 . . C
H41C 0.6842(5) 0.1011(16) 0.8408(3) 0.018 Uiso calc R 1 . . H
C5C 0.72384(8) 0.3338(2) 0.93545(6) 0.0199(2) Uani d . 1 . . C
H51C 0.6921(3) 0.4525(12) 0.9543(2) 0.024 Uiso calc R 1 . . H
H52C 0.7508(3) 0.2143(12) 0.9768(4) 0.024 Uiso calc R 1 . . H
C6C 0.80285(9) 0.4594(3) 0.91912(7) 0.0298(3) Uani d . 1 . . C
H61C 0.8482(6) 0.5292(17) 0.9686(5) 0.045(3) Uiso calc R 1 . . H
H62C 0.7763(3) 0.5884(16) 0.8798(6) 0.045(3) Uiso calc R 1 . . H
H63C 0.8342(5) 0.3404(12) 0.8986(6) 0.045(3) Uiso calc R 1 . . H
C7C 0.57943(7) 0.06209(19) 0.88070(6) 0.01451(19) Uani d . 1 . . C
O1W 0.98203(7) 0.14204(19) 0.35508(5) 0.0307(2) Uani d . 1 . . O
H1W 0.9521(12) 0.016(4) 0.3371(11) 0.046 Uiso d . 1 . . H
H2W 0.9659(12) 0.241(4) 0.3163(11) 0.046 Uiso d . 1 . . H

loop_
_atom_site_aniso_label
_atom_site_aniso_U_11
_atom_site_aniso_U_22
_atom_site_aniso_U_33
_atom_site_aniso_U_12
_atom_site_aniso_U_13
_atom_site_aniso_U_23
O1A 0.0225(4) 0.0170(4) 0.0394(5) -0.0009(3) 0.0159(4) -0.0042(3)
O2A 0.0443(5) 0.0202(4) 0.0221(4) 0.0007(4) 0.0174(4) 0.0017(3)
O3A 0.0294(4) 0.0175(4) 0.0281(4) 0.0030(4) 0.0093(3) 0.0018(3)
N1A 0.0195(4) 0.0152(4) 0.0181(4) 0.0007(4) 0.0103(4) -0.0001(3)
N2A 0.0182(4) 0.0139(4) 0.0196(4) 0.0006(4) 0.0085(3) -0.0005(3)
C1A 0.0185(5) 0.0133(5) 0.0197(5) -0.0011(4) 0.0110(4) -0.0013(4)
C2A 0.0244(6) 0.0422(8) 0.0218(5) 0.0025(6) 0.0107(5) -0.0104(5)
C3A 0.0189(5) 0.0170(5) 0.0160(4) 0.0026(4) 0.0111(4) 0.0038(4)
C4A 0.0174(5) 0.0175(5) 0.0184(5) 0.0033(4) 0.0080(4) -0.0005(4)
C5A 0.0180(5) 0.0276(6) 0.0250(5) 0.0054(5) 0.0090(4) 0.0059(5)
C6A 0.0260(6) 0.0378(8) 0.0331(6) 0.0063(6) 0.0181(5) 0.0112(6)
C7A 0.0187(5) 0.0163(5) 0.0216(5) -0.0020(4) 0.0073(4) 0.0003(4)
O1B 0.0249(4) 0.0158(4) 0.0269(4) 0.0021(3) 0.0157(3) 0.0015(3)
O2B 0.0147(3) 0.0190(4) 0.0161(3) 0.0026(3) 0.0031(3) -0.0013(3)
O3B 0.0202(4) 0.0147(4) 0.0292(4) -0.0007(3) 0.0135(3) -0.0005(3)
N1B 0.0196(5) 0.0160(5) 0.0222(4) -0.0008(4) 0.0116(4) 0.0022(4)
N2B 0.0178(4) 0.0129(4) 0.0212(4) 0.0012(4) 0.0110(3) 0.0022(3)
C1B 0.0190(5) 0.0140(5) 0.0174(5) 0.0003(4) 0.0095(4) 0.0002(4)
C2B 0.0206(5) 0.0313(7) 0.0214(5) 0.0039(5) 0.0086(4) 0.0083(5)
C3B 0.0138(5) 0.0156(5) 0.0155(4) -0.0024(4) 0.0049(4) -0.0004(4)
C4B 0.0141(5) 0.0143(5) 0.0183(4) 0.0006(4) 0.0071(4) 0.0029(4)
C5B 0.0196(5) 0.0265(6) 0.0167(5) -0.0052(5) 0.0044(4) -0.0001(4)
C6B 0.0282(6) 0.0375(7) 0.0184(5) -0.0029(6) 0.0057(5) 0.0077(5)
C7B 0.0166(5) 0.0166(5) 0.0116(4) -0.0016(4) 0.0086(4) -0.0014(4)
O1C 0.0357(5) 0.0156(4) 0.0170(3) 0.0030(4) 0.0119(3) 0.0006(3)
O2C 0.0237(4) 0.0199(4) 0.0255(4) 0.0040(3) 0.0172(3) 0.0020(3)
O3C 0.0290(4) 0.0170(4) 0.0268(4) -0.0022(3) 0.0179(3) -0.0017(3)
N1C 0.0139(4) 0.0145(4) 0.0122(4) 0.0012(3) 0.0047(3) 0.0009(3)
N2C 0.0222(4) 0.0133(4) 0.0149(4) 0.0018(4) 0.0097(3) 0.0011(3)
C1C 0.0151(5) 0.0139(5) 0.0131(4) 0.0000(4) 0.0056(4) 0.0000(4)
C2C 0.0231(6) 0.0313(6) 0.0189(5) 0.0094(5) 0.0093(4) -0.0001(4)
C3C 0.0148(5) 0.0147(5) 0.0152(4) -0.0012(4) 0.0076(4) 0.0010(4)
C4C 0.0165(5) 0.0163(5) 0.0138(4) 0.0020(4) 0.0084(4) 0.0023(4)
C5C 0.0186(5) 0.0245(6) 0.0162(5) -0.0035(5) 0.0066(4) 0.0011(4)
C6C 0.0250(6) 0.0385(7) 0.0249(6) -0.0125(6) 0.0089(5) 0.0006(5)
C7C 0.0146(5) 0.0166(5) 0.0122(4) 0.0011(4) 0.0052(4) 0.0020(4)
O1W 0.0423(6) 0.0230(5) 0.0254(4) 0.0024(4) 0.0121(4) 0.0008(4)

loop_
_atom_type_symbol
_atom_type_description
_atom_type_scat_dispersion_real
_atom_type_scat_dispersion_imag
_atom_type_scat_source
C C 0.0033 0.0016 'International Tables Vol C Tables 4.2.6.8 and 6.1.1.4'
H H 0.0000 0.0000 'International Tables Vol C Tables 4.2.6.8 and 6.1.1.4'
N N 0.0061 0.0033 'International Tables Vol C Tables 4.2.6.8 and 6.1.1.4'
O O 0.0106 0.0060 'International Tables Vol C Tables 4.2.6.8 and 6.1.1.4'

loop_
_geom_angle_atom_site_label_1
_geom_angle_atom_site_label_2
_geom_angle_atom_site_label_3
_geom_angle
_geom_angle_publ_flag
C1A N1A H1A 113.4(8) ?
C1A N1A H2A 108.6(8) ?
H1A N1A H2A 111.9(12) ?
C1A N1A H3A 110.2(9) ?
H1A N1A H3A 102.5(12) ?
H2A N1A H3A 110.1(13) ?
C3A N2A C4A 120.65(9) ?
C3A N2A H4A 122.5(9) ?
C4A N2A H4A 115.6(9) ?
N1A C1A C2A 109.74(9) ?
N1A C1A C3A 107.52(8) ?
C2A C1A C3A 111.42(9) ?
N1A C1A H11A 109.4 ?
C2A C1A H11A 109.4 ?
C3A C1A H11A 109.4 ?
C1A C2A H21A 109.5 ?
C1A C2A H22A 109.5 ?
H21A C2A H22A 109.5 ?
C1A C2A H23A 109.5 ?
H21A C2A H23A 109.5 ?
H22A C2A H23A 109.5 ?
O1A C3A N2A 123.92(10) ?
O1A C3A C1A 121.18(9) ?
N2A C3A C1A 114.89(9) ?
N2A C4A C5A 110.61(9) ?
N2A C4A C7A 112.56(8) ?
C5A C4A C7A 108.73(8) ?
N2A C4A H41A 108.3 ?
C5A C4A H41A 108.3 ?
C7A C4A H41A 108.3 ?
C6A C5A C4A 113.86(9) ?
C6A C5A H51A 108.8 ?
C4A C5A H51A 108.8 ?
C6A C5A H52A 108.8 ?
C4A C5A H52A 108.8 ?
H51A C5A H52A 107.7 ?
C5A C6A H61A 109.5 ?
C5A C6A H62A 109.5 ?
H61A C6A H62A 109.5 ?
C5A C6A H63A 109.5 ?
H61A C6A H63A 109.5 ?
H62A C6A H63A 109.5 ?
O3A C7A O2A 125.72(10) ?
O2A C7A C4A 117.96(10) yes
O3A C7A C4A 116.28(9) yes
C1B N1B H1B 112.3(9) ?
C1B N1B H2B 111.9(9) ?
H1B N1B H2B 106.9(13) ?
C1B N1B H3B 107.8(8) ?
H1B N1B H3B 111.8(12) ?
H2B N1B H3B 106.0(12) ?
C3B N2B C4B 122.71(9) ?
C3B N2B H4B 117.7(9) ?
C4B N2B H4B 119.6(9) ?
N1B C1B C2B 110.00(9) ?
N1B C1B C3B 107.11(9) ?
C2B C1B C3B 112.25(9) ?
N1B C1B H11B 109.1 ?
C2B C1B H11B 109.1 ?
C3B C1B H11B 109.1 ?
C1B C2B H21B 109.5 ?
C1B C2B H22B 109.5 ?
H21B C2B H22B 109.5 ?
C1B C2B H23B 109.5 ?
H21B C2B H23B 109.5 ?
H22B C2B H23B 109.5 ?
O1B C3B N2B 124.06(10) ?
O1B C3B C1B 120.11(9) ?
N2B C3B C1B 115.82(9) ?
N2B C4B C5B 109.43(9) ?
N2B C4B C7B 111.05(8) ?
C5B C4B C7B 110.78(8) ?
N2B C4B H41B 108.5 ?
C5B C4B H41B 108.5 ?
C7B C4B H41B 108.5 ?
C6B C5B C4B 113.41(10) ?
C6B C5B H51B 108.9 ?
C4B C5B H51B 108.9 ?
C6B C5B H52B 108.9 ?
C4B C5B H52B 108.9 ?
H51B C5B H52B 107.7 ?
C5B C6B H61B 109.5 ?
C5B C6B H62B 109.5 ?
H61B C6B H62B 109.5 ?
C5B C6B H63B 109.5 ?
H61B C6B H63B 109.5 ?
H62B C6B H63B 109.5 ?
O3B C7B O2B 125.14(10) ?
O2B C7B C4B 117.25(9) yes
O3B C7B C4B 117.58(9) yes
C1C N1C H1C 110.4(8) ?
C1C N1C H2C 106.9(8) ?
H1C N1C H2C 105.7(11) ?
C1C N1C H3C 111.4(9) ?
H1C N1C H3C 113.8(12) ?
H2C N1C H3C 108.1(13) ?
C3C N2C C4C 121.12(9) ?
C3C N2C H4C 119.2(8) ?
C4C N2C H4C 119.4(8) ?
N1C C1C C2C 111.55(8) ?
N1C C1C C3C 106.83(8) ?
C2C C1C C3C 112.70(9) ?
N1C C1C H11C 108.5 ?
C2C C1C H11C 108.5 ?
C3C C1C H11C 108.5 ?
C1C C2C H21C 109.5 ?
C1C C2C H22C 109.5 ?
H21C C2C H22C 109.5 ?
C1C C2C H23C 109.5 ?
H21C C2C H23C 109.5 ?
H22C C2C H23C 109.5 ?
O1C C3C N2C 124.19(10) ?
O1C C3C C1C 120.18(9) ?
N2C C3C C1C 115.62(9) ?
N2C C4C C5C 109.26(9) ?
N2C C4C C7C 111.68(8) ?
C5C C4C C7C 110.85(8) ?
N2C C4C H41C 108.3 ?
C5C C4C H41C 108.3 ?
C7C C4C H41C 108.3 ?
C6C C5C C4C 112.20(9) ?
C6C C5C H51C 109.2 ?
C4C C5C H51C 109.2 ?
C6C C5C H52C 109.2 ?
C4C C5C H52C 109.2 ?
H51C C5C H52C 107.9 ?
C5C C6C H61C 109.5 ?
C5C C6C H62C 109.5 ?
H61C C6C H62C 109.5 ?
C5C C6C H63C 109.5 ?
H61C C6C H63C 109.5 ?
H62C C6C H63C 109.5 ?
O3C C7C O2C 124.07(10) ?
O2C C7C C4C 117.90(9) yes
O3C C7C C4C 118.00(9) yes
H1W O1W H2W 105.8(17) yes

loop_
_geom_bond_atom_site_label_1
_geom_bond_atom_site_label_2
_geom_bond_site_symmetry_2
_geom_bond_distance
_geom_bond_publ_flag
O1A C3A . 1.2255(14) yes
O2A C7A . 1.2672(14) yes
O3A C7A . 1.2482(14) yes
N1A C1A . 1.4923(14) yes
N1A H1A . 0.952(15) ?
N1A H2A . 0.890(14) ?
N1A H3A . 0.910(16) ?
N2A C3A . 1.3492(14) yes
N2A C4A . 1.4530(14) ?
N2A H4A . 0.834(15) ?
C1A C2A . 1.5235(14) ?
C1A C3A . 1.5262(15) ?
C1A H11A . 0.9331 ?
C2A H21A . 0.9942 ?
C2A H22A . 0.9942 ?
C2A H23A . 0.9942 ?
C4A C5A . 1.5342(15) ?
C4A C7A . 1.5444(15) ?
C4A H41A . 0.9935 ?
C5A C6A . 1.5250(16) ?
C5A H51A . 1.0095 ?
C5A H52A . 1.0095 ?
C6A H61A . 0.9694 ?
C6A H62A . 0.9694 ?
C6A H63A . 0.9694 ?
O1B C3B . 1.2444(13) yes
O2B C7B . 1.2592(13) yes
O3B C7B . 1.2539(13) yes
N1B C1B . 1.4946(14) yes
N1B H1B . 0.896(14) ?
N1B H2B . 0.898(16) ?
N1B H3B . 0.950(14) ?
N2B C3B . 1.3301(13) yes
N2B C4B . 1.4638(13) ?
N2B H4B . 0.855(15) ?
C1B C2B . 1.5213(15) ?
C1B C3B . 1.5297(15) ?
C1B H11B . 0.9674 ?
C2B H21B . 0.9537 ?
C2B H22B . 0.9537 ?
C2B H23B . 0.9537 ?
C4B C5B . 1.5355(14) ?
C4B C7B . 1.5392(15) ?
C4B H41B . 0.9595 ?
C5B C6B . 1.5249(17) ?
C5B H51B . 0.9137 ?
C5B H52B . 0.9137 ?
C6B H61B . 0.9701 ?
C6B H62B . 0.9701 ?
C6B H63B . 0.9701 ?
O1C C3C . 1.2298(13) yes
O2C C7C . 1.2624(13) yes
O3C C7C . 1.2503(14) yes
N1C C1C . 1.4945(13) yes
N1C H1C . 0.944(14) ?
N1C H2C . 0.918(15) ?
N1C H3C . 0.837(14) ?
N2C C3C . 1.3394(13) yes
N2C C4C . 1.4653(13) ?
N2C H4C . 0.874(15) ?
C1C C2C . 1.5232(15) ?
C1C C3C . 1.5362(14) ?
C1C H11C . 0.9237 ?
C2C H21C . 0.9681 ?
C2C H22C . 0.9681 ?
C2C H23C . 0.9681 ?
C4C C5C . 1.5320(15) ?
C4C C7C . 1.5372(14) ?
C4C H41C . 0.9265 ?
C5C C6C . 1.5271(17) ?
C5C H51C . 0.9549 ?
C5C H52C . 0.9549 ?
C6C H61C . 0.9694 ?
C6C H62C . 0.9694 ?
C6C H63C . 0.9694 ?
O1W H1W . 0.82(2) ?
O1W H2W . 0.840(19) ?

loop_
_geom_hbond_atom_site_label_D
_geom_hbond_atom_site_label_H
_geom_hbond_atom_site_label_A
_geom_hbond_site_symmetry_A
_geom_hbond_distance_DH
_geom_hbond_distance_HA
_geom_hbond_distance_DA
_geom_hbond_angle_DHA
_geom_hbond_publ_flag
N1A H1A O3C 2_656 0.952(15) 1.868(15) 2.7921(12) 163.0(13) y
N1A H2A O2C 1_554 0.890(14) 1.934(15) 2.8054(12) 165.6(12) y
N1A H3A O2C 2_646 0.910(16) 1.912(16) 2.7834(13) 159.7(13) y
N2A H4A O3A 1_565 0.834(15) 2.067(15) 2.8945(13) 171.8(13) y
N1B H1B O1B 2_756 0.896(14) 1.963(15) 2.8327(13) 163.3(13) y
N1B H2B O1W 1_555 0.898(16) 2.001(15) 2.7864(14) 145.3(12) y
N1B H3B O2A 1_565 0.950(14) 1.820(14) 2.7446(12) 163.4(12) y
N2B H4B O3B 1_565 0.855(15) 2.053(15) 2.9056(12) 175.2(13) y
N1C H1C O3B 1_565 0.944(14) 1.805(14) 2.7403(12) 170.7(12) y
N1C H2C O2B 1_555 0.918(16) 2.119(14) 2.8619(12) 137.3(11) y
N1C H3C O2B 2_656 0.837(14) 1.929(14) 2.7573(12) 170.1(14) y
N2C H4C O3C 1_565 0.874(15) 1.995(15) 2.8539(12) 167.2(12) y
O1W H1W O2A 1_555 0.82(2) 1.97(2) 2.7835(14) 171.1(18) y
O1W H2W O3A 1_565 0.84(2) 1.93(2) 2.7548(12) 168.1(17) y

loop_
_geom_torsion_atom_site_label_1
_geom_torsion_atom_site_label_2
_geom_torsion_atom_site_label_3
_geom_torsion_atom_site_label_4
_geom_torsion
_geom_torsion_publ_flag
N1A C1A C3A N2A 171.50(8) yes
C1A C3A N2A C4A 170.07(9) yes
C3A N2A C4A C7A -77.26(12) yes
N2A C4A C7A O2A -25.90(14) yes
N2A C4A C5A C6A -54.93(13) yes
C4A N2A C3A O1A -9.05(15) ?
N1A C1A C3A O1A -9.35(13) ?
C2A C1A C3A O1A 110.94(12) ?
C2A C1A C3A N2A -68.21(12) ?
C3A N2A C4A C5A 160.88(9) ?
C7A C4A C5A C6A -179.00(10) ?
N2A C4A C7A O3A 156.20(10) ?
C5A C4A C7A O3A -80.88(12) ?
C5A C4A C7A O2A 97.02(12) ?
N1B C1B C3B N2B 170.04(9) yes
C1B C3B N2B C4B 179.71(9) yes
C3B N2B C4B C7B -106.46(11) yes
N2B C4B C7B O2B -38.19(12) yes
N2B C4B C5B C6B -173.87(9) yes
C4B N2B C3B O1B 1.13(16) ?
N1B C1B C3B O1B -11.32(13) ?
C2B C1B C3B O1B 109.52(11) ?
C2B C1B C3B N2B -69.12(12) ?
C3B N2B C4B C5B 130.93(10) ?
C7B C4B C5B C6B 63.36(12) ?
N2B C4B C7B O3B 143.59(9) ?
C5B C4B C7B O3B -94.58(11) ?
C5B C4B C7B O2B 83.64(11) ?
N1C C1C C3C N2C 172.27(9) yes
C1C C3C N2C C4C -171.04(9) yes
C3C N2C C4C C7C -96.62(11) yes
N2C C4C C7C O2C -65.36(11) yes
N2C C4C C5C C6C -62.38(12) yes
C4C N2C C3C O1C 7.70(16) ?
N1C C1C C3C O1C -6.53(13) ?
C2C C1C C3C O1C 116.33(11) ?
C2C C1C C3C N2C -64.88(12) ?
C3C N2C C4C C5C 140.39(10) ?
C7C C4C C5C C6C 174.13(10) ?
N2C C4C C7C O3C 116.42(10) ?
C5C C4C C7C O3C -121.50(11) ?
C5C C4C C7C O2C 56.72(12) ?

loop_
_cod_related_entry_id
_cod_related_entry_database
_cod_related_entry_code
1 ChemSpider 30652347
